data_7007276
loop_
_publ_author_name
'Cole, Marcus L.'
'Junk, Peter C.'
'Proctor, Kathryn M.'
'Scott, Janet L.'
'Strauss, Christopher R.'

_publ_section_title
;
 Synthesis and structural characterisation of lithium and sodium
 2,6-dibenzylphenolate complexes.
;
_journal_issue 27
_journal_name_full 'Dalton transactions (Cambridge, England : 2003)'
_journal_page_first 3338
_journal_page_last 3349
_journal_paper_doi 10.1039/b602706g
_journal_year 2006
_chemical_compound_source DME
_chemical_formula_moiety 'C48 H54 Na2 O6'
_chemical_formula_sum 'C48 H54 Na2 O6'
_chemical_formula_weight 772.89
_chemical_melting_point 566
_space_group_IT_number 2
_symmetry_cell_setting triclinic
_symmetry_Int_Tables_number 2
_symmetry_space_group_name_Hall '-P 1'
_symmetry_space_group_name_H-M 'P -1'
_atom_sites_solution_hydrogens geom
_atom_sites_solution_primary direct
_atom_sites_solution_secondary difmap
_audit_creation_method SHELXL-97
_cell_angle_alpha 81.467(2)
_cell_angle_beta 87.774(2)
_cell_angle_gamma 72.651(2)
_cell_formula_units_Z 2
_cell_length_a 9.2892(4)
_cell_length_b 10.1342(5)
_cell_length_c 23.5197(13)
_cell_measurement_temperature 123(2)
_cell_volume 2089.96(18)
_computing_cell_refinement DENZO-SMN
_computing_data_collection 'Nonius Collect'
_computing_data_reduction X-Seed
_computing_molecular_graphics 'X-Seed / POV-Ray'
_computing_publication_material 'Microsoft Office 2000'
_computing_structure_refinement 'SHELXL-97 (Sheldrick, 1997)'
_computing_structure_solution 'SHELXS-97 (Sheldrick, 1990)'
_diffrn_ambient_temperature 123(2)
_diffrn_measured_fraction_theta_full 0.926
_diffrn_measured_fraction_theta_max 0.926
_diffrn_measurement_device_type 'Nonius Kappa CCD'
_diffrn_measurement_method 'psi and omega scans'
_diffrn_radiation_monochromator graphite
_diffrn_radiation_probe x-ray
_diffrn_radiation_type MoK\a
_diffrn_radiation_wavelength 0.71073
_diffrn_reflns_av_R_equivalents 0.0665
_diffrn_reflns_av_sigmaI/netI 0.0752
_diffrn_reflns_limit_h_max 12
_diffrn_reflns_limit_h_min -11
_diffrn_reflns_limit_k_max 13
_diffrn_reflns_limit_k_min -13
_diffrn_reflns_limit_l_max 20
_diffrn_reflns_limit_l_min -31
_diffrn_reflns_number 22270
_diffrn_reflns_theta_full 28.18
_diffrn_reflns_theta_max 28.18
_diffrn_reflns_theta_min 3.50
_diffrn_source 'fine-focus sealed tube'
_exptl_absorpt_coefficient_mu 0.097
_exptl_absorpt_correction_T_max 0.9904
_exptl_absorpt_correction_T_min 0.9904
_exptl_absorpt_correction_type empirical
_exptl_absorpt_process_details 'performed as part of the DENZO-SMN package'
_exptl_crystal_colour colourless
_exptl_crystal_density_diffrn 1.228
_exptl_crystal_density_method 'not measured'
_exptl_crystal_description 'square plate'
_exptl_crystal_F_000 824
_exptl_crystal_size_max 0.10
_exptl_crystal_size_mid 0.10
_exptl_crystal_size_min 0.10
_refine_diff_density_max 0.504
_refine_diff_density_min -0.413
_refine_diff_density_rms 0.078
_refine_ls_extinction_method none
_refine_ls_goodness_of_fit_ref 0.947
_refine_ls_hydrogen_treatment constr
_refine_ls_matrix_type full
_refine_ls_number_parameters 509
_refine_ls_number_reflns 9528
_refine_ls_number_restraints 0
_refine_ls_restrained_S_all 0.947
_refine_ls_R_factor_all 0.1154
_refine_ls_R_factor_gt 0.0745
_refine_ls_shift/su_max 0.000
_refine_ls_shift/su_mean 0.000
_refine_ls_structure_factor_coef Fsqd
_refine_ls_weighting_details 'calc w=1/[\s^2^(Fo^2^)+(0.1471P)^2^+0.6017P] where P=(Fo^2^+2Fc^2^)/3'
_refine_ls_weighting_scheme calc
_refine_ls_wR_factor_gt 0.1905
_refine_ls_wR_factor_ref 0.2245
_reflns_number_gt 6243
_reflns_number_total 9528
_reflns_threshold_expression >2sigma(I)
_cod_data_source_file b602706g.txt
_cod_data_source_block COMPOUND_6
_cod_database_code 7007276

loop_
_symmetry_equiv_pos_as_xyz
'x, y, z'
'-x, -y, -z'

loop_
_atom_site_label
_atom_site_type_symbol
_atom_site_fract_x
_atom_site_fract_y
_atom_site_fract_z
_atom_site_U_iso_or_equiv
_atom_site_adp_type
_atom_site_occupancy
_atom_site_symmetry_multiplicity
_atom_site_calc_flag
_atom_site_refinement_flags
_atom_site_disorder_assembly
_atom_site_disorder_group
Na1 Na 0.93203(11) 0.89974(9) 0.04574(4) 0.0277(2) Uani 1 1 d . . .
Na2 Na 0.96864(12) 0.40613(10) 0.45408(4) 0.0320(3) Uani 1 1 d . . .
O1 O 1.0105(2) 0.90023(17) -0.04699(7) 0.0288(4) Uani 1 1 d . . .
O2 O 0.6976(2) 0.86982(19) 0.02659(8) 0.0345(4) Uani 1 1 d . . .
O3 O 0.7725(2) 0.89885(19) 0.13375(8) 0.0354(4) Uani 1 1 d . . .
O4 O 0.9818(2) 0.38835(17) 0.55133(7) 0.0327(4) Uani 1 1 d . . .
O5 O 0.7770(2) 0.29238(19) 0.44688(8) 0.0370(5) Uani 1 1 d . . .
O6 O 0.8741(2) 0.44400(19) 0.35522(8) 0.0372(5) Uani 1 1 d . . .
C1 C 1.0714(3) 0.8124(2) -0.08306(10) 0.0266(5) Uani 1 1 d . . .
C2 C 1.2144(3) 0.7113(3) -0.07077(11) 0.0283(5) Uani 1 1 d . . .
C3 C 1.2821(3) 0.6228(3) -0.11032(12) 0.0329(6) Uani 1 1 d . . .
H3 H 1.3780 0.5566 -0.1016 0.039 Uiso 1 1 calc R . .
C4 C 1.2127(3) 0.6289(3) -0.16229(11) 0.0331(6) Uani 1 1 d . . .
H4 H 1.2611 0.5691 -0.1893 0.040 Uiso 1 1 calc R . .
C5 C 1.0714(3) 0.7239(2) -0.17400(11) 0.0300(6) Uani 1 1 d . . .
H5 H 1.0226 0.7276 -0.2092 0.036 Uiso 1 1 calc R . .
C6 C 0.9990(3) 0.8144(2) -0.13542(10) 0.0271(5) Uani 1 1 d . . .
C7 C 1.2920(3) 0.7060(3) -0.01473(11) 0.0321(6) Uani 1 1 d . . .
H7A H 1.3087 0.7978 -0.0140 0.039 Uiso 1 1 calc R . .
H7B H 1.3923 0.6354 -0.0140 0.039 Uiso 1 1 calc R . .
C8 C 1.2079(3) 0.6714(2) 0.03947(11) 0.0288(5) Uani 1 1 d . . .
C9 C 1.2295(3) 0.7183(3) 0.08995(12) 0.0333(6) Uani 1 1 d . . .
H9 H 1.2985 0.7708 0.0908 0.040 Uiso 1 1 calc R . .
C10 C 1.1503(3) 0.6889(3) 0.13960(12) 0.0365(6) Uani 1 1 d . . .
H10 H 1.1661 0.7214 0.1740 0.044 Uiso 1 1 calc R . .
C11 C 1.0490(3) 0.6129(3) 0.13906(12) 0.0358(6) Uani 1 1 d . . .
H11 H 0.9955 0.5932 0.1729 0.043 Uiso 1 1 calc R . .
C12 C 1.0262(3) 0.5656(3) 0.08865(12) 0.0339(6) Uani 1 1 d . . .
H12 H 0.9567 0.5135 0.0879 0.041 Uiso 1 1 calc R . .
C13 C 1.1052(3) 0.5947(2) 0.03937(11) 0.0307(6) Uani 1 1 d . . .
H13 H 1.0893 0.5618 0.0050 0.037 Uiso 1 1 calc R . .
C14 C 0.8463(3) 0.9206(3) -0.15032(11) 0.0317(6) Uani 1 1 d . . .
H14A H 0.7975 0.9501 -0.1142 0.038 Uiso 1 1 calc R . .
H14B H 0.8628 1.0040 -0.1741 0.038 Uiso 1 1 calc R . .
C15 C 0.7387(3) 0.8704(2) -0.18223(10) 0.0263(5) Uani 1 1 d . . .
C16 C 0.6624(3) 0.9503(3) -0.23088(11) 0.0298(6) Uani 1 1 d . . .
H16 H 0.6801 1.0368 -0.2453 0.036 Uiso 1 1 calc R . .
C17 C 0.5594(3) 0.9055(3) -0.25925(12) 0.0369(6) Uani 1 1 d . . .
H17 H 0.5088 0.9606 -0.2930 0.044 Uiso 1 1 calc R . .
C18 C 0.5318(3) 0.7811(3) -0.23802(13) 0.0395(7) Uani 1 1 d . . .
H18 H 0.4605 0.7513 -0.2567 0.047 Uiso 1 1 calc R . .
C19 C 0.6073(3) 0.7003(3) -0.18987(12) 0.0367(6) Uani 1 1 d . . .
H19 H 0.5894 0.6138 -0.1757 0.044 Uiso 1 1 calc R . .
C20 C 0.7092(3) 0.7442(3) -0.16209(12) 0.0327(6) Uani 1 1 d . . .
H20 H 0.7602 0.6877 -0.1287 0.039 Uiso 1 1 calc R . .
C21 C 0.6989(4) 0.7689(3) -0.01027(13) 0.0427(7) Uani 1 1 d . . .
H21A H 0.7164 0.6767 0.0128 0.064 Uiso 1 1 calc R . .
H21B H 0.7796 0.7660 -0.0386 0.064 Uiso 1 1 calc R . .
H21C H 0.6016 0.7951 -0.0302 0.064 Uiso 1 1 calc R . .
C22 C 0.5925(3) 0.8709(3) 0.07212(12) 0.0375(6) Uani 1 1 d . . .
H22A H 0.6047 0.7744 0.0913 0.045 Uiso 1 1 calc R . .
H22B H 0.4883 0.9106 0.0568 0.045 Uiso 1 1 calc R . .
C23 C 0.6208(3) 0.9580(3) 0.11423(12) 0.0384(7) Uani 1 1 d . . .
H23A H 0.6047 1.0555 0.0955 0.046 Uiso 1 1 calc R . .
H23B H 0.5508 0.9585 0.1471 0.046 Uiso 1 1 calc R . .
C24 C 0.8010(4) 0.9515(3) 0.18392(12) 0.0435(7) Uani 1 1 d . . .
H24A H 0.7740 1.0536 0.1762 0.065 Uiso 1 1 calc R . .
H24B H 0.9082 0.9132 0.1941 0.065 Uiso 1 1 calc R . .
H24C H 0.7403 0.9236 0.2159 0.065 Uiso 1 1 calc R . .
C25 C 1.0099(3) 0.2812(2) 0.59217(10) 0.0277(5) Uani 1 1 d . . .
C26 C 1.1513(3) 0.1755(3) 0.59662(11) 0.0304(6) Uani 1 1 d . . .
C27 C 1.1778(3) 0.0616(3) 0.63978(11) 0.0320(6) Uani 1 1 d . . .
H27 H 1.2723 -0.0089 0.6414 0.038 Uiso 1 1 calc R . .
C28 C 1.0683(3) 0.0483(3) 0.68104(11) 0.0326(6) Uani 1 1 d . . .
H28 H 1.0877 -0.0299 0.7105 0.039 Uiso 1 1 calc R . .
C29 C 0.9308(3) 0.1521(2) 0.67789(11) 0.0302(6) Uani 1 1 d . . .
H29 H 0.8561 0.1447 0.7059 0.036 Uiso 1 1 calc R . .
C30 C 0.8995(3) 0.2664(2) 0.63489(10) 0.0285(5) Uani 1 1 d . . .
C31 C 1.2728(3) 0.1916(3) 0.55335(12) 0.0346(6) Uani 1 1 d . . .
H31A H 1.3697 0.1229 0.5670 0.042 Uiso 1 1 calc R . .
H31B H 1.2843 0.2859 0.5524 0.042 Uiso 1 1 calc R . .
C32 C 1.2438(3) 0.1721(3) 0.49241(11) 0.0309(6) Uani 1 1 d . . .
C33 C 1.3022(3) 0.2400(3) 0.44573(12) 0.0355(6) Uani 1 1 d . . .
H33 H 1.3561 0.3029 0.4520 0.043 Uiso 1 1 calc R . .
C34 C 1.2833(4) 0.2176(3) 0.39044(12) 0.0394(7) Uani 1 1 d . . .
H34 H 1.3252 0.2644 0.3591 0.047 Uiso 1 1 calc R . .
C35 C 1.2036(3) 0.1275(3) 0.38011(12) 0.0371(6) Uani 1 1 d . . .
H35 H 1.1919 0.1114 0.3420 0.045 Uiso 1 1 calc R . .
C36 C 1.1415(3) 0.0613(3) 0.42595(12) 0.0379(6) Uani 1 1 d . . .
H36 H 1.0844 0.0012 0.4193 0.046 Uiso 1 1 calc R . .
C37 C 1.1624(3) 0.0825(3) 0.48181(12) 0.0353(6) Uani 1 1 d . . .
H37 H 1.1208 0.0355 0.5131 0.042 Uiso 1 1 calc R . .
C38 C 0.7524(3) 0.3845(3) 0.63199(12) 0.0333(6) Uani 1 1 d . . .
H38A H 0.7748 0.4704 0.6389 0.040 Uiso 1 1 calc R . .
H38B H 0.7107 0.4018 0.5926 0.040 Uiso 1 1 calc R . .
C39 C 0.6329(3) 0.3593(2) 0.67402(11) 0.0300(6) Uani 1 1 d . . .
C40 C 0.6264(3) 0.3971(3) 0.72886(12) 0.0327(6) Uani 1 1 d . . .
H40 H 0.6967 0.4408 0.7395 0.039 Uiso 1 1 calc R . .
C41 C 0.5190(3) 0.3721(3) 0.76832(12) 0.0354(6) Uani 1 1 d . . .
H41 H 0.5173 0.3971 0.8058 0.042 Uiso 1 1 calc R . .
C42 C 0.4143(3) 0.3106(3) 0.75293(12) 0.0353(6) Uani 1 1 d . . .
H42 H 0.3407 0.2934 0.7798 0.042 Uiso 1 1 calc R . .
C43 C 0.4169(3) 0.2742(3) 0.69840(13) 0.0365(6) Uani 1 1 d . . .
H43 H 0.3439 0.2338 0.6875 0.044 Uiso 1 1 calc R . .
C44 C 0.5266(3) 0.2969(3) 0.65973(12) 0.0351(6) Uani 1 1 d . . .
H44 H 0.5295 0.2695 0.6227 0.042 Uiso 1 1 calc R . .
C45 C 0.6836(4) 0.2749(3) 0.49500(14) 0.0476(8) Uani 1 1 d . . .
H45A H 0.6086 0.3645 0.4989 0.071 Uiso 1 1 calc R . .
H45B H 0.7457 0.2416 0.5299 0.071 Uiso 1 1 calc R . .
H45C H 0.6319 0.2064 0.4893 0.071 Uiso 1 1 calc R . .
C46 C 0.6916(4) 0.3348(3) 0.39480(13) 0.0408(7) Uani 1 1 d . . .
H46A H 0.6147 0.4261 0.3962 0.049 Uiso 1 1 calc R . .
H46B H 0.6392 0.2654 0.3897 0.049 Uiso 1 1 calc R . .
C47 C 0.7966(4) 0.3465(3) 0.34566(13) 0.0424(7) Uani 1 1 d . . .
H47A H 0.8701 0.2541 0.3429 0.051 Uiso 1 1 calc R . .
H47B H 0.7389 0.3791 0.3091 0.051 Uiso 1 1 calc R . .
C48 C 0.9560(4) 0.4793(3) 0.30593(12) 0.0411(7) Uani 1 1 d . . .
H48A H 1.0374 0.3966 0.2985 0.062 Uiso 1 1 calc R . .
H48B H 0.9991 0.5529 0.3127 0.062 Uiso 1 1 calc R . .
H48C H 0.8880 0.5128 0.2726 0.062 Uiso 1 1 calc R . .

loop_
_atom_site_aniso_label
_atom_site_aniso_U_11
_atom_site_aniso_U_22
_atom_site_aniso_U_33
_atom_site_aniso_U_23
_atom_site_aniso_U_13
_atom_site_aniso_U_12
Na1 0.0293(6) 0.0297(5) 0.0274(5) -0.0126(4) 0.0101(4) -0.0110(4)
Na2 0.0402(6) 0.0319(5) 0.0274(5) -0.0074(4) 0.0045(4) -0.0147(4)
O1 0.0338(10) 0.0272(8) 0.0290(9) -0.0153(7) 0.0112(8) -0.0106(7)
O2 0.0313(11) 0.0448(10) 0.0330(10) -0.0148(8) 0.0095(8) -0.0166(8)
O3 0.0316(11) 0.0440(10) 0.0317(10) -0.0180(8) 0.0098(8) -0.0081(8)
O4 0.0444(12) 0.0302(9) 0.0260(9) -0.0055(7) 0.0066(8) -0.0150(8)
O5 0.0406(12) 0.0374(10) 0.0343(10) -0.0065(8) 0.0004(9) -0.0129(9)
O6 0.0463(12) 0.0365(10) 0.0325(10) -0.0088(8) 0.0015(9) -0.0162(9)
C1 0.0316(14) 0.0264(11) 0.0279(12) -0.0113(10) 0.0118(10) -0.0155(10)
C2 0.0268(14) 0.0299(12) 0.0305(13) -0.0084(10) 0.0075(10) -0.0109(10)
C3 0.0264(14) 0.0313(13) 0.0396(15) -0.0093(11) 0.0128(11) -0.0062(11)
C4 0.0369(16) 0.0337(13) 0.0322(14) -0.0187(11) 0.0147(12) -0.0108(11)
C5 0.0364(15) 0.0312(12) 0.0266(13) -0.0119(10) 0.0093(11) -0.0135(11)
C6 0.0300(14) 0.0265(11) 0.0277(12) -0.0103(10) 0.0101(10) -0.0111(10)
C7 0.0263(14) 0.0380(13) 0.0350(14) -0.0100(11) 0.0070(11) -0.0125(11)
C8 0.0283(14) 0.0280(12) 0.0288(13) -0.0049(10) 0.0015(11) -0.0060(10)
C9 0.0330(15) 0.0318(13) 0.0372(15) -0.0073(11) -0.0007(12) -0.0114(11)
C10 0.0460(18) 0.0337(13) 0.0289(14) -0.0079(11) 0.0009(12) -0.0088(12)
C11 0.0431(17) 0.0302(13) 0.0306(14) -0.0023(11) 0.0070(12) -0.0072(12)
C12 0.0373(16) 0.0283(12) 0.0374(15) -0.0037(11) 0.0047(12) -0.0126(11)
C13 0.0368(15) 0.0252(12) 0.0314(13) -0.0067(10) 0.0047(11) -0.0108(11)
C14 0.0380(16) 0.0255(12) 0.0325(14) -0.0110(10) 0.0025(12) -0.0075(11)
C15 0.0256(13) 0.0268(11) 0.0262(12) -0.0138(10) 0.0111(10) -0.0040(10)
C16 0.0298(14) 0.0302(12) 0.0284(13) -0.0095(10) 0.0124(11) -0.0063(10)
C17 0.0324(16) 0.0433(15) 0.0324(15) -0.0118(12) 0.0026(12) -0.0043(12)
C18 0.0300(16) 0.0445(15) 0.0482(17) -0.0234(14) 0.0071(13) -0.0103(12)
C19 0.0395(17) 0.0310(13) 0.0443(16) -0.0144(12) 0.0123(13) -0.0147(12)
C20 0.0368(16) 0.0284(12) 0.0314(14) -0.0085(10) 0.0063(11) -0.0058(11)
C21 0.0423(18) 0.0521(17) 0.0414(16) -0.0221(14) 0.0058(14) -0.0186(14)
C22 0.0289(15) 0.0472(15) 0.0377(15) -0.0067(12) 0.0111(12) -0.0142(12)
C23 0.0349(16) 0.0397(14) 0.0376(15) -0.0128(12) 0.0156(13) -0.0049(12)
C24 0.0499(19) 0.0565(18) 0.0345(15) -0.0227(13) 0.0171(14) -0.0257(15)
C25 0.0369(15) 0.0287(12) 0.0221(12) -0.0085(10) 0.0036(11) -0.0148(11)
C26 0.0337(15) 0.0356(13) 0.0269(13) -0.0133(10) 0.0029(11) -0.0141(11)
C27 0.0321(15) 0.0343(13) 0.0316(14) -0.0159(11) 0.0023(11) -0.0079(11)
C28 0.0440(17) 0.0270(12) 0.0279(13) -0.0080(10) 0.0039(12) -0.0108(11)
C29 0.0393(16) 0.0302(12) 0.0248(12) -0.0103(10) 0.0082(11) -0.0140(11)
C30 0.0358(15) 0.0277(12) 0.0253(12) -0.0093(10) 0.0056(11) -0.0124(11)
C31 0.0335(15) 0.0426(14) 0.0329(14) -0.0123(12) 0.0049(12) -0.0164(12)
C32 0.0286(14) 0.0337(13) 0.0312(14) -0.0117(11) 0.0066(11) -0.0076(11)
C33 0.0374(16) 0.0356(13) 0.0393(15) -0.0146(12) 0.0104(12) -0.0164(12)
C34 0.0480(18) 0.0389(14) 0.0316(15) -0.0072(12) 0.0116(13) -0.0138(13)
C35 0.0411(17) 0.0405(15) 0.0293(14) -0.0134(12) 0.0073(12) -0.0081(12)
C36 0.0429(17) 0.0423(15) 0.0361(15) -0.0173(12) 0.0069(13) -0.0190(13)
C37 0.0400(17) 0.0401(14) 0.0310(14) -0.0124(11) 0.0101(12) -0.0172(12)
C38 0.0388(16) 0.0277(12) 0.0323(14) -0.0054(10) 0.0076(12) -0.0086(11)
C39 0.0347(15) 0.0220(11) 0.0302(13) -0.0051(10) 0.0032(11) -0.0035(10)
C40 0.0325(15) 0.0330(13) 0.0358(14) -0.0146(11) 0.0057(11) -0.0105(11)
C41 0.0340(16) 0.0355(13) 0.0350(14) -0.0136(11) 0.0066(12) -0.0046(11)
C42 0.0310(15) 0.0307(13) 0.0409(16) -0.0078(11) 0.0074(12) -0.0038(11)
C43 0.0325(16) 0.0303(13) 0.0482(17) -0.0087(12) -0.0018(13) -0.0099(11)
C44 0.0412(17) 0.0299(13) 0.0347(15) -0.0106(11) 0.0008(12) -0.0086(11)
C45 0.050(2) 0.0491(17) 0.0435(18) -0.0080(14) 0.0073(15) -0.0140(15)
C46 0.0403(17) 0.0416(15) 0.0425(17) -0.0056(13) -0.0045(13) -0.0148(13)
C47 0.053(2) 0.0425(15) 0.0366(16) -0.0098(13) -0.0065(14) -0.0192(14)
C48 0.0433(18) 0.0462(16) 0.0337(15) -0.0066(13) 0.0019(13) -0.0131(13)

loop_
_atom_type_symbol
_atom_type_description
_atom_type_scat_dispersion_real
_atom_type_scat_dispersion_imag
_atom_type_scat_source
C C 0.0033 0.0016 'International Tables Vol C Tables 4.2.6.8 and 6.1.1.4'
H H 0.0000 0.0000 'International Tables Vol C Tables 4.2.6.8 and 6.1.1.4'
O O 0.0106 0.0060 'International Tables Vol C Tables 4.2.6.8 and 6.1.1.4'
Na Na 0.0362 0.0249 'International Tables Vol C Tables 4.2.6.8 and 6.1.1.4'

loop_
_geom_angle_atom_site_label_1
_geom_angle_atom_site_label_2
_geom_angle_atom_site_label_3
_geom_angle
_geom_angle_site_symmetry_1
_geom_angle_site_symmetry_3
_geom_angle_publ_flag
O1 Na1 O1 89.14(6) 2_775 . ?
O1 Na1 O2 128.58(8) 2_775 . ?
O1 Na1 O2 94.36(7) . . ?
O1 Na1 O3 100.06(7) 2_775 . ?
O1 Na1 O3 162.32(8) . . ?
O2 Na1 O3 68.09(7) . . ?
O1 Na1 C8 109.63(8) 2_775 . ?
O1 Na1 C8 70.52(7) . . ?
O2 Na1 C8 119.85(7) . . ?
O3 Na1 C8 119.32(7) . . ?
O1 Na1 C9 94.44(7) 2_775 . ?
O1 Na1 C9 92.28(8) . . ?
O2 Na1 C9 136.48(7) . . ?
O3 Na1 C9 101.92(8) . . ?
C8 Na1 C9 27.31(7) . . ?
O1 Na1 C13 136.63(8) 2_775 . ?
O1 Na1 C13 76.04(7) . . ?
O2 Na1 C13 93.50(7) . . ?
O3 Na1 C13 106.10(7) . . ?
C8 Na1 C13 27.00(7) . . ?
C9 Na1 C13 46.94(7) . . ?
O1 Na1 Na1 44.86(5) 2_775 2_775 ?
O1 Na1 Na1 44.28(4) . 2_775 ?
O2 Na1 Na1 119.27(7) . 2_775 ?
O3 Na1 Na1 142.57(6) . 2_775 ?
C8 Na1 Na1 89.96(6) . 2_775 ?
C9 Na1 Na1 94.71(7) . 2_775 ?
C13 Na1 Na1 109.72(6) . 2_775 ?
O4 Na2 O4 87.84(7) 2_766 . ?
O4 Na2 O5 145.74(9) 2_766 . ?
O4 Na2 O5 99.33(7) . . ?
O4 Na2 O6 95.88(7) 2_766 . ?
O4 Na2 O6 162.96(9) . . ?
O5 Na2 O6 68.54(7) . . ?
O4 Na2 C32 109.97(8) 2_766 . ?
O4 Na2 C32 73.01(8) . . ?
O5 Na2 C32 104.15(7) . . ?
O6 Na2 C32 120.63(8) . . ?
O4 Na2 C33 93.42(8) 2_766 . ?
O4 Na2 C33 92.35(8) . . ?
O5 Na2 C33 119.45(8) . . ?
O6 Na2 C33 103.98(8) . . ?
C32 Na2 C33 26.47(7) . . ?
O4 Na2 Na2 44.22(5) 2_766 2_766 ?
O4 Na2 Na2 43.62(5) . 2_766 ?
O5 Na2 Na2 133.14(7) . 2_766 ?
O6 Na2 Na2 137.56(7) . 2_766 ?
C32 Na2 Na2 91.83(7) . 2_766 ?
C33 Na2 Na2 94.00(7) . 2_766 ?
C1 O1 Na1 122.94(14) . 2_775 ?
C1 O1 Na1 139.96(15) . . ?
Na1 O1 Na1 90.86(6) 2_775 . ?
C22 O2 C21 112.7(2) . . ?
C22 O2 Na1 118.56(16) . . ?
C21 O2 Na1 116.73(17) . . ?
C23 O3 C24 112.4(2) . . ?
C23 O3 Na1 105.83(15) . . ?
C24 O3 Na1 122.61(16) . . ?
C25 O4 Na2 130.72(15) . 2_766 ?
C25 O4 Na2 132.39(15) . . ?
Na2 O4 Na2 92.16(7) 2_766 . ?
C45 O5 C46 111.2(2) . . ?
C45 O5 Na2 119.48(17) . . ?
C46 O5 Na2 115.05(15) . . ?
C48 O6 C47 111.9(2) . . ?
C48 O6 Na2 123.78(17) . . ?
C47 O6 Na2 112.68(16) . . ?
O1 C1 C6 121.9(2) . . ?
O1 C1 C2 120.4(2) . . ?
C6 C1 C2 117.7(2) . . ?
C3 C2 C1 120.3(2) . . ?
C3 C2 C7 121.2(2) . . ?
C1 C2 C7 118.4(2) . . ?
C4 C3 C2 121.5(3) . . ?
C3 C4 C5 118.7(2) . . ?
C4 C5 C6 121.7(2) . . ?
C5 C6 C1 120.0(2) . . ?
C5 C6 C14 120.5(2) . . ?
C1 C6 C14 119.5(2) . . ?
C2 C7 C8 115.5(2) . . ?
C9 C8 C13 118.6(2) . . ?
C9 C8 C7 120.2(2) . . ?
C13 C8 C7 121.2(2) . . ?
C9 C8 Na1 78.01(16) . . ?
C13 C8 Na1 82.15(16) . . ?
C7 C8 Na1 108.51(16) . . ?
C8 C9 C10 120.4(2) . . ?
C8 C9 Na1 74.68(16) . . ?
C10 C9 Na1 84.70(17) . . ?
C11 C10 C9 120.6(3) . . ?
C10 C11 C12 119.5(2) . . ?
C13 C12 C11 119.8(2) . . ?
C12 C13 C8 121.1(2) . . ?
C12 C13 Na1 85.16(15) . . ?
C8 C13 Na1 70.85(14) . . ?
C15 C14 C6 115.5(2) . . ?
C16 C15 C20 117.9(2) . . ?
C16 C15 C14 121.1(2) . . ?
C20 C15 C14 120.9(2) . . ?
C15 C16 C17 120.9(2) . . ?
C18 C17 C16 119.7(3) . . ?
C19 C18 C17 120.0(3) . . ?
C18 C19 C20 120.2(2) . . ?
C19 C20 C15 121.2(3) . . ?
O2 C22 C23 108.4(2) . . ?
O3 C23 C22 107.8(2) . . ?
O4 C25 C26 121.7(2) . . ?
O4 C25 C30 121.2(2) . . ?
C26 C25 C30 117.1(2) . . ?
C27 C26 C25 120.7(2) . . ?
C27 C26 C31 121.0(2) . . ?
C25 C26 C31 118.2(2) . . ?
C26 C27 C28 121.4(3) . . ?
C29 C28 C27 118.5(2) . . ?
C28 C29 C30 121.7(2) . . ?
C29 C30 C25 120.5(2) . . ?
C29 C30 C38 122.7(2) . . ?
C25 C30 C38 116.7(2) . . ?
C26 C31 C32 115.2(2) . . ?
C33 C32 C37 118.1(2) . . ?
C33 C32 C31 120.5(2) . . ?
C37 C32 C31 121.3(2) . . ?
C33 C32 Na2 80.18(17) . . ?
C37 C32 Na2 86.61(17) . . ?
C31 C32 Na2 104.64(17) . . ?
C34 C33 C32 121.1(2) . . ?
C34 C33 Na2 92.00(19) . . ?
C32 C33 Na2 73.36(16) . . ?
C33 C34 C35 120.6(2) . . ?
C36 C35 C34 119.2(3) . . ?
C37 C36 C35 120.1(3) . . ?
C36 C37 C32 120.8(2) . . ?
C39 C38 C30 115.2(2) . . ?
C44 C39 C40 117.8(2) . . ?
C44 C39 C38 121.6(2) . . ?
C40 C39 C38 120.6(2) . . ?
C41 C40 C39 121.2(3) . . ?
C42 C41 C40 119.9(3) . . ?
C41 C42 C43 120.0(3) . . ?
C42 C43 C44 119.6(3) . . ?
C43 C44 C39 121.5(3) . . ?
O5 C46 C47 108.7(2) . . ?
O6 C47 C46 108.6(2) . . ?

loop_
_geom_bond_atom_site_label_1
_geom_bond_atom_site_label_2
_geom_bond_distance
_geom_bond_site_symmetry_2
_geom_bond_publ_flag
Na1 O1 2.2493(18) 2_775 ?
Na1 O1 2.2723(19) . ?
Na1 O2 2.355(2) . ?
Na1 O3 2.499(2) . ?
Na1 C8 2.912(3) . ?
Na1 C9 2.953(3) . ?
Na1 C13 3.053(3) . ?
Na1 Na1 3.2212(18) 2_775 ?
Na2 O4 2.2481(18) 2_766 ?
Na2 O4 2.273(2) . ?
Na2 O5 2.415(2) . ?
Na2 O6 2.453(2) . ?
Na2 C32 2.983(3) . ?
Na2 C33 3.068(3) . ?
Na2 Na2 3.2563(19) 2_766 ?
O1 C1 1.311(3) . ?
O1 Na1 2.2493(18) 2_775 ?
O2 C22 1.419(3) . ?
O2 C21 1.433(3) . ?
O3 C23 1.421(4) . ?
O3 C24 1.429(3) . ?
O4 C25 1.308(3) . ?
O4 Na2 2.2481(18) 2_766 ?
O5 C45 1.422(4) . ?
O5 C46 1.425(3) . ?
O6 C48 1.422(3) . ?
O6 C47 1.431(3) . ?
C1 C6 1.421(4) . ?
C1 C2 1.424(4) . ?
C2 C3 1.390(4) . ?
C2 C7 1.513(4) . ?
C3 C4 1.389(4) . ?
C4 C5 1.386(4) . ?
C5 C6 1.396(3) . ?
C6 C14 1.520(4) . ?
C7 C8 1.520(3) . ?
C8 C9 1.385(4) . ?
C8 C13 1.399(4) . ?
C9 C10 1.398(4) . ?
C10 C11 1.383(4) . ?
C11 C12 1.389(4) . ?
C12 C13 1.390(4) . ?
C14 C15 1.514(4) . ?
C15 C16 1.383(4) . ?
C15 C20 1.398(3) . ?
C16 C17 1.402(4) . ?
C17 C18 1.378(4) . ?
C18 C19 1.375(4) . ?
C19 C20 1.381(4) . ?
C22 C23 1.499(4) . ?
C25 C26 1.422(4) . ?
C25 C30 1.432(3) . ?
C26 C27 1.388(4) . ?
C26 C31 1.519(4) . ?
C27 C28 1.400(4) . ?
C28 C29 1.388(4) . ?
C29 C30 1.387(3) . ?
C30 C38 1.520(4) . ?
C31 C32 1.521(4) . ?
C32 C33 1.388(4) . ?
C32 C37 1.395(4) . ?
C33 C34 1.379(4) . ?
C34 C35 1.387(4) . ?
C35 C36 1.383(4) . ?
C36 C37 1.393(4) . ?
C38 C39 1.511(4) . ?
C39 C44 1.396(4) . ?
C39 C40 1.393(4) . ?
C40 C41 1.390(4) . ?
C41 C42 1.386(4) . ?
C42 C43 1.384(4) . ?
C43 C44 1.388(4) . ?
C46 C47 1.497(4) . ?
